data_7705327
loop_
_publ_author_name
'Lippi, Martina'
'Caputo, Josefina'
'Meneghetti, Fiorella'
'Castellano, Carlo'
'Mart\'i-Rujas, Javier'
'Cametti, Massimo'

_publ_section_title
;
 Tuneable solvent adsorption and exchange by 1D bispidine-based Mn(II)
 coordination polymers <i>via</i> ligand design.
;
_journal_issue 38
_journal_name_full 'Dalton transactions (Cambridge, England : 2003)'
_journal_page_first 13420
_journal_page_last 13429
_journal_paper_doi 10.1039/d0dt02734k
_journal_volume 49
_journal_year 2020
_chemical_formula_sum 'C52 H62 Cl8 Mn N8 O10'
_chemical_formula_weight 1297.63
_space_group_crystal_system triclinic
_space_group_IT_number 1
_space_group_name_Hall 'P 1'
_space_group_name_H-M_alt 'P 1'
_atom_sites_solution_hydrogens geom
_audit_creation_method SHELXL-2017/1
_audit_update_record
;
2020-07-12 deposited with the CCDC.	2020-08-31 downloaded from the CCDC.
;
_cell_angle_alpha 77.600(5)
_cell_angle_beta 85.900(5)
_cell_angle_gamma 69.600(5)
_cell_formula_units_Z 1
_cell_length_a 9.715(5)
_cell_length_b 12.840(5)
_cell_length_c 13.069(5)
_cell_measurement_reflns_used 7868
_cell_measurement_temperature 120(2)
_cell_measurement_theta_max 31.172
_cell_measurement_theta_min 2.177
_cell_volume 1492.3(11)
_computing_structure_refinement 'SHELXL-2017/1 (Sheldrick, 2017)'
_diffrn_ambient_temperature 120(2)
_diffrn_measured_fraction_theta_full 0.995
_diffrn_measured_fraction_theta_max 0.887
_diffrn_measurement_device_type 'Bruker APEX II CCD diffractometer'
_diffrn_radiation_type MoK\a
_diffrn_radiation_wavelength 0.71073
_diffrn_reflns_av_R_equivalents 0.0
_diffrn_reflns_av_unetI/netI 0.0184
_diffrn_reflns_Laue_measured_fraction_full 0.995
_diffrn_reflns_Laue_measured_fraction_max 0.887
_diffrn_reflns_number 15671
_diffrn_reflns_point_group_measured_fraction_full 0.950
_diffrn_reflns_point_group_measured_fraction_max 0.782
_diffrn_reflns_theta_full 25.242
_diffrn_reflns_theta_max 31.596
_diffrn_reflns_theta_min 1.595
_exptl_absorpt_coefficient_mu 0.641
_exptl_crystal_colour colorless
_exptl_crystal_density_diffrn 1.444
_exptl_crystal_description prism
_exptl_crystal_F_000 671
_exptl_crystal_size_max 0.070
_exptl_crystal_size_mid 0.050
_exptl_crystal_size_min 0.030
_refine_diff_density_max 1.205
_refine_diff_density_min -0.982
_refine_diff_density_rms 0.090
_refine_ls_abs_structure_details
;
 Flack x determined using 5965 quotients [(I+)-(I-)]/[(I+)+(I-)]
 (Parsons, Flack and Wagner, Acta Cryst. B69 (2013) 249-259).
;
_refine_ls_abs_structure_Flack 0.517(8)
_refine_ls_extinction_method none
_refine_ls_goodness_of_fit_ref 1.045
_refine_ls_hydrogen_treatment constr
_refine_ls_matrix_type full
_refine_ls_number_parameters 712
_refine_ls_number_reflns 15671
_refine_ls_number_restraints 3
_refine_ls_restrained_S_all 1.045
_refine_ls_R_factor_all 0.0567
_refine_ls_R_factor_gt 0.0507
_refine_ls_shift/su_max 0.000
_refine_ls_shift/su_mean 0.000
_refine_ls_structure_factor_coef Fsqd
_refine_ls_weighting_details 'w=1/[\s^2^(Fo^2^)+(0.0498P)^2^+3.0297P] where P=(Fo^2^+2Fc^2^)/3'
_refine_ls_weighting_scheme calc
_refine_ls_wR_factor_gt 0.1206
_refine_ls_wR_factor_ref 0.1278
_reflns_Friedel_coverage 0.764
_reflns_Friedel_fraction_full 0.905
_reflns_Friedel_fraction_max 0.677
_reflns_number_gt 14637
_reflns_number_total 15671
_reflns_threshold_expression 'I > 2\s(I)'
_cod_data_source_file d0dt02734k2.cif
_cod_data_source_block shelx
_cod_depositor_comments 'Adding full bibliography for 7705323--7705327.cif.'
_cod_database_code 7705327
_shelx_shelxl_version_number 2017/1
_shelx_space_group_comment
;
The symmetry employed for this shelxl refinement is uniquely defined
by the following loop, which should always be used as a source of
symmetry information in preference to the above space-group names.
They are only intended as comments.
;
_shelx_estimated_absorpt_t_min 0.957
_shelx_estimated_absorpt_t_max 0.981

loop_
_space_group_symop_operation_xyz
'x, y, z'

loop_
_atom_site_label
_atom_site_type_symbol
_atom_site_fract_x
_atom_site_fract_y
_atom_site_fract_z
_atom_site_U_iso_or_equiv
_atom_site_adp_type
_atom_site_occupancy
_atom_site_site_symmetry_order
_atom_site_calc_flag
_atom_site_refinement_flags_posn
_atom_site_refinement_flags_adp
_atom_site_refinement_flags_occupancy
_atom_site_disorder_assembly
_atom_site_disorder_group
Mn Mn 0.97718(8) 0.61473(6) 0.25442(6) 0.01165(10) Uani 1 1 d . . . . .
Cl1 Cl 0.72191(10) 0.71250(8) 0.19100(8) 0.0173(2) Uani 1 1 d . . . . .
Cl2 Cl 1.23388(11) 0.51529(8) 0.31821(8) 0.0179(2) Uani 1 1 d . . . . .
Cl3 Cl 1.2926(2) 1.5394(2) -0.03655(16) 0.0602(5) Uani 1 1 d . . . . .
Cl4 Cl 1.4434(2) 1.62683(19) 0.41078(18) 0.0574(5) Uani 1 1 d . . . . .
Cl5 Cl 1.6507(3) 1.6425(3) 0.55000(18) 0.0834(9) Uani 1 1 d . . . . .
Cl6 Cl 1.5294(3) 1.3807(2) 0.0904(2) 0.0752(7) Uani 1 1 d . . . . .
Cl7 Cl 1.4834(3) 1.6199(3) 0.0611(3) 0.0967(11) Uani 1 1 d . . . . .
Cl8 Cl 1.4332(3) 1.84394(18) 0.44442(17) 0.0656(6) Uani 1 1 d . . . . .
N1 N 0.9473(4) 0.7384(3) -0.6332(3) 0.0150(7) Uani 1 1 d . . . . .
N2 N 0.9015(5) 1.4852(3) -0.6262(3) 0.0164(7) Uani 1 1 d . . . . .
N3 N 1.0516(4) 0.7462(3) 0.1345(3) 0.0157(7) Uani 1 1 d . . . . .
N4 N 1.0510(4) 1.1452(3) 0.0044(3) 0.0138(7) Uani 1 1 d . . . . .
N5 N 1.3583(4) 1.0973(3) -0.0004(3) 0.0150(7) Uani 1 1 d . . . . .
N6 N 1.0107(4) 1.4908(3) 0.1418(3) 0.0145(7) Uani 1 1 d . . . . .
N7 N 0.5935(4) 1.1690(3) -0.5015(3) 0.0163(7) Uani 1 1 d . . . . .
N8 N 0.9088(4) 1.0870(3) -0.4973(3) 0.0129(7) Uani 1 1 d . . . . .
O6 O 1.1338(4) 0.9643(3) -0.2453(3) 0.0238(7) Uani 1 1 d . . . . .
O8 O 1.0440(4) 1.4201(3) -0.2410(3) 0.0240(7) Uani 1 1 d . . . . .
O1 O 0.7206(5) 1.0575(3) -0.2098(3) 0.0231(7) Uani 1 1 d . . . . .
C47 C 1.1626(5) 1.3568(3) -0.2109(3) 0.0156(7) Uani 1 1 d . . . . .
O3 O 0.6265(4) 1.3551(4) -0.2911(4) 0.0367(10) Uani 1 1 d . . . . .
O9 O 1.2878(3) 1.3726(3) -0.2465(3) 0.0223(6) Uani 1 1 d . . . . .
O7 O 1.2174(4) 1.1686(3) -0.2881(3) 0.0214(7) Uani 1 1 d . . . . .
C3 C 0.8239(5) 1.4285(4) -0.6566(3) 0.0165(8) Uani 1 1 d . . . . .
H3 H 0.773261 1.459189 -0.721748 0.020 Uiso 1 1 calc R U . . .
C1 C 1.4003(8) 1.5194(6) 0.0734(5) 0.0392(14) Uani 1 1 d . . . . .
H1 H 1.335138 1.524578 0.136320 0.047 Uiso 1 1 calc R U . . .
C21 C 0.8375(5) 0.9276(4) -0.6005(3) 0.0159(8) Uani 1 1 d . . . . .
H21 H 0.773112 1.003239 -0.623339 0.019 Uiso 1 1 calc R U . . .
C14 C 0.8967(5) 0.9797(4) -0.4359(3) 0.0132(8) Uani 1 1 d . . . . .
H14 H 0.977745 0.945850 -0.382821 0.016 Uiso 1 1 calc R U . . .
C31 C 1.2250(5) 1.0396(3) -0.1214(3) 0.0115(7) Uani 1 1 d . . . . .
O4 O 0.8701(5) 0.8258(3) -0.2587(3) 0.0264(8) Uani 1 1 d . . . . .
O5 O 1.3580(4) 0.8669(3) -0.1769(3) 0.0257(7) Uani 1 1 d . . . . .
C35 C 1.0539(5) 1.2545(4) -0.0592(3) 0.0135(8) Uani 1 1 d . . . . .
H35 H 0.965304 1.286955 -0.105734 0.016 Uiso 1 1 calc R U . . .
C4 C 0.8137(5) 1.3275(4) -0.5979(3) 0.0168(9) Uani 1 1 d . . . . .
H4 H 0.760345 1.288839 -0.623519 0.020 Uiso 1 1 calc R U . . .
C32 C 1.3662(5) 1.0077(4) -0.0557(3) 0.0143(8) Uani 1 1 d . . . . .
H32A H 1.378898 0.936088 -0.004246 0.017 Uiso 1 1 calc R U . . .
H32B H 1.452637 0.995112 -0.102537 0.017 Uiso 1 1 calc R U . . .
O10 O 0.6424(5) 0.8523(3) -0.3110(3) 0.0363(9) Uani 1 1 d . . . . .
C36 C 1.0767(5) 1.0580(3) -0.0587(3) 0.0122(7) Uani 1 1 d . . . . .
H36 H 0.994747 1.084973 -0.110678 0.015 Uiso 1 1 calc R U . . .
C53 C 0.7464(5) 1.2650(4) -0.2902(3) 0.0161(8) Uani 1 1 d . . . . .
C27 C 1.0745(5) 0.9465(4) 0.0097(3) 0.0132(8) Uani 1 1 d . . . . .
C34 C 1.1922(5) 1.2443(3) -0.1314(3) 0.0127(7) Uani 1 1 d . . . . .
C15 C 0.7390(5) 1.0779(4) -0.3040(3) 0.0137(8) Uani 1 1 d . . . . .
C26 C 0.9942(5) 0.8888(4) -0.0245(3) 0.0148(8) Uani 1 1 d . . . . .
H26 H 0.946484 0.916219 -0.090807 0.018 Uiso 1 1 calc R U . . .
C8 C 0.8831(5) 1.1727(3) -0.4322(3) 0.0127(7) Uani 1 1 d . . . . .
H8 H 0.967154 1.145320 -0.381823 0.015 Uiso 1 1 calc R U . . .
C45 C 1.1085(5) 1.3848(4) 0.1638(4) 0.0167(8) Uani 1 1 d . . . . .
H45 H 1.169958 1.363612 0.223541 0.020 Uiso 1 1 calc R U . . .
C38 C 1.2092(5) 1.1530(4) -0.1942(3) 0.0129(7) Uani 1 1 d . . . . .
C25 C 0.9859(6) 0.7908(4) 0.0406(4) 0.0181(9) Uani 1 1 d . . . . .
H25 H 0.929934 0.752588 0.017236 0.022 Uiso 1 1 calc R U . . .
C5 C 0.8841(5) 1.2840(3) -0.4999(3) 0.0120(7) Uani 1 1 d . . . . .
C20 C 0.9156(5) 0.8970(4) -0.5071(3) 0.0144(8) Uani 1 1 d . . . . .
C24 C 1.0130(5) 0.7858(4) -0.4801(4) 0.0167(8) Uani 1 1 d . . . . .
H24 H 1.069347 0.761839 -0.417499 0.020 Uiso 1 1 calc R U . . .
O2 O 0.8509(4) 1.2424(3) -0.2353(3) 0.0240(7) Uani 1 1 d . . . . .
C7 C 0.9636(6) 1.4444(4) -0.5311(4) 0.0185(9) Uani 1 1 d . . . . .
H7 H 1.015478 1.485156 -0.507100 0.022 Uiso 1 1 calc R U . . .
C6 C 0.9565(5) 1.3460(4) -0.4655(3) 0.0170(8) Uani 1 1 d . . . . .
H6 H 1.000654 1.321376 -0.398016 0.020 Uiso 1 1 calc R U . . .
C13 C 0.7466(5) 0.9989(4) -0.3763(3) 0.0153(8) Uani 1 1 d . . . . .
C23 C 1.0271(5) 0.7105(4) -0.5455(3) 0.0153(8) Uani 1 1 d . . . . .
H23 H 1.096268 0.635924 -0.527219 0.018 Uiso 1 1 calc R U . . .
C33 C 1.3404(5) 1.2039(4) -0.0733(3) 0.0164(8) Uani 1 1 d . . . . .
H33A H 1.421836 1.193397 -0.124514 0.020 Uiso 1 1 calc R U . . .
H33B H 1.342921 1.261687 -0.034851 0.020 Uiso 1 1 calc R U . . .
C37 C 0.9024(5) 1.1654(4) 0.0515(4) 0.0205(9) Uani 1 1 d . . . . .
H37A H 0.828557 1.192408 -0.004339 0.025 Uiso 1 1 calc R U . . .
H37B H 0.883010 1.222598 0.094681 0.025 Uiso 1 1 calc R U . . .
H37C H 0.897762 1.094392 0.095229 0.025 Uiso 1 1 calc R U . . .
C9 C 0.7393(5) 1.1923(4) -0.3666(3) 0.0133(8) Uani 1 1 d . . . . .
C12 C 0.6034(5) 1.0559(4) -0.4428(3) 0.0168(8) Uani 1 1 d . . . . .
H12A H 0.601396 1.007934 -0.492283 0.020 Uiso 1 1 calc R U . . .
H12B H 0.517385 1.062081 -0.396009 0.020 Uiso 1 1 calc R U . . .
C44 C 0.9267(5) 1.5193(4) 0.0563(3) 0.0166(8) Uani 1 1 d . . . . .
H44 H 0.855009 1.593132 0.040943 0.020 Uiso 1 1 calc R U . . .
C17 C 0.4691(5) 1.2240(4) -0.5767(3) 0.0211(8) Uani 1 1 d . . . . .
H17 H 0.462649 1.304960 -0.600844 0.025 Uiso 1 1 calc R U . . .
C28 C 1.1450(5) 0.9006(4) 0.1056(4) 0.0170(8) Uani 1 1 d . . . . .
H28 H 1.201196 0.937338 0.130855 0.020 Uiso 1 1 calc R U . . .
C22 C 0.8545(5) 0.8462(4) -0.6601(3) 0.0171(8) Uani 1 1 d . . . . .
H22 H 0.798286 0.867581 -0.722512 0.020 Uiso 1 1 calc R U . . .
C19 C 1.0576(6) 1.0629(4) -0.5404(4) 0.0219(9) Uani 1 1 d . . . . .
H19A H 1.065354 1.131867 -0.586240 0.026 Uiso 1 1 calc R U . . .
H19B H 1.078034 1.003143 -0.580826 0.026 Uiso 1 1 calc R U . . .
H19C H 1.128814 1.037698 -0.483003 0.026 Uiso 1 1 calc R U . . .
C42 C 1.0402(5) 1.3365(3) 0.0122(3) 0.0125(7) Uani 1 1 d . . . . .
C46 C 1.1238(5) 1.3047(4) 0.1034(4) 0.0161(8) Uani 1 1 d . . . . .
H46 H 1.190279 1.229390 0.123897 0.019 Uiso 1 1 calc R U . . .
C43 C 0.9393(5) 1.4459(4) -0.0110(4) 0.0156(8) Uani 1 1 d . . . . .
H43 H 0.879698 1.470445 -0.072071 0.019 Uiso 1 1 calc R U . . .
C39 C 1.4736(4) 1.0674(4) 0.0786(3) 0.0178(7) Uani 1 1 d . . . . .
H39 H 1.465738 1.139049 0.100838 0.021 Uiso 1 1 calc R U . . .
C10 C 0.5951(5) 1.2415(4) -0.4313(3) 0.0153(8) Uani 1 1 d . . . . .
H10A H 0.510242 1.248902 -0.383206 0.018 Uiso 1 1 calc R U . . .
H10B H 0.585586 1.318060 -0.472308 0.018 Uiso 1 1 calc R U . . .
C16 C 0.3208(6) 1.2254(5) -0.5292(5) 0.0297(11) Uani 1 1 d . . . . .
H16A H 0.326470 1.147881 -0.496334 0.036 Uiso 1 1 calc R U . . .
H16B H 0.245803 1.256389 -0.584485 0.036 Uiso 1 1 calc R U . . .
H16C H 0.294775 1.272847 -0.476391 0.036 Uiso 1 1 calc R U . . .
C29 C 1.1331(5) 0.8001(4) 0.1651(4) 0.0176(8) Uani 1 1 d . . . . .
H29 H 1.184567 0.768348 0.229881 0.021 Uiso 1 1 calc R U . . .
C48 C 1.2698(6) 1.4712(4) -0.3298(4) 0.0294(10) Uani 1 1 d . . . . .
H48A H 1.218207 1.465313 -0.388874 0.035 Uiso 1 1 calc R U . . .
H48B H 1.366451 1.475039 -0.352718 0.035 Uiso 1 1 calc R U . . .
H48C H 1.212417 1.539945 -0.304023 0.035 Uiso 1 1 calc R U . . .
C40 C 1.6303(5) 1.0183(5) 0.0397(4) 0.0255(10) Uani 1 1 d . . . . .
H40A H 1.643159 0.946786 0.018444 0.031 Uiso 1 1 calc R U . . .
H40B H 1.699783 1.004255 0.096085 0.031 Uiso 1 1 calc R U . . .
H40C H 1.648498 1.072313 -0.020346 0.031 Uiso 1 1 calc R U . . .
C49 C 1.2321(5) 0.9538(4) -0.1893(3) 0.0164(8) Uani 1 1 d . . . . .
C54 C 0.6342(8) 1.4257(6) -0.2185(7) 0.059(2) Uani 1 1 d . . . . .
H54A H 0.635589 1.383802 -0.146185 0.071 Uiso 1 1 calc R U . . .
H54B H 0.548283 1.495522 -0.228828 0.071 Uiso 1 1 calc R U . . .
H54C H 0.723833 1.445018 -0.231864 0.071 Uiso 1 1 calc R U . . .
C50 C 1.3720(6) 0.7837(4) -0.2396(5) 0.0345(12) Uani 1 1 d . . . . .
H50A H 1.297957 0.747508 -0.217861 0.041 Uiso 1 1 calc R U . . .
H50B H 1.470238 0.725985 -0.229925 0.041 Uiso 1 1 calc R U . . .
H50C H 1.357121 0.821188 -0.313685 0.041 Uiso 1 1 calc R U . . .
C18 C 0.4998(6) 1.1710(5) -0.6730(4) 0.0352(12) Uani 1 1 d . . . . .
H18A H 0.595197 1.171665 -0.702362 0.042 Uiso 1 1 calc R U . . .
H18B H 0.422669 1.214539 -0.725438 0.042 Uiso 1 1 calc R U . . .
H18C H 0.501201 1.092535 -0.653255 0.042 Uiso 1 1 calc R U . . .
C41 C 1.4446(5) 0.9875(4) 0.1754(3) 0.0206(8) Uani 1 1 d . . . . .
H41A H 1.347905 1.024165 0.203991 0.025 Uiso 1 1 calc R U . . .
H41B H 1.520381 0.969743 0.228259 0.025 Uiso 1 1 calc R U . . .
H41C H 1.446709 0.917319 0.156055 0.025 Uiso 1 1 calc R U . . .
C51 C 0.8743(8) 0.7162(4) -0.1989(4) 0.0383(13) Uani 1 1 d . . . . .
H51A H 0.794286 0.726151 -0.147788 0.046 Uiso 1 1 calc R U . . .
H51B H 0.968669 0.678043 -0.162040 0.046 Uiso 1 1 calc R U . . .
H51C H 0.862952 0.669975 -0.246236 0.046 Uiso 1 1 calc R U . . .
C52 C 0.7438(6) 0.8852(4) -0.3125(3) 0.0217(9) Uani 1 1 d . . . . .
C2 C 1.5459(7) 1.7059(6) 0.4336(5) 0.0391(14) Uani 1 1 d . . . . .
H2 H 1.614444 1.711399 0.373452 0.047 Uiso 1 1 calc R U . . .

loop_
_atom_site_aniso_label
_atom_site_aniso_U_11
_atom_site_aniso_U_22
_atom_site_aniso_U_33
_atom_site_aniso_U_23
_atom_site_aniso_U_13
_atom_site_aniso_U_12
Mn 0.0166(2) 0.00740(19) 0.0117(2) -0.00292(15) 0.00021(16) -0.00449(16)
Cl1 0.0175(5) 0.0140(5) 0.0191(5) -0.0050(4) -0.0016(4) -0.0025(4)
Cl2 0.0172(5) 0.0149(5) 0.0209(5) -0.0051(4) -0.0020(4) -0.0034(4)
Cl3 0.0527(10) 0.0803(14) 0.0459(9) -0.0130(9) 0.0129(8) -0.0231(9)
Cl4 0.0505(10) 0.0647(11) 0.0741(12) -0.0314(10) 0.0175(9) -0.0338(9)
Cl5 0.0514(11) 0.125(2) 0.0528(11) -0.0422(13) -0.0103(9) 0.0126(12)
Cl6 0.0747(15) 0.0524(12) 0.0736(15) -0.0031(10) 0.0027(12) 0.0028(10)
Cl7 0.0821(17) 0.0968(19) 0.159(3) -0.083(2) 0.0625(18) -0.0683(16)
Cl8 0.0918(16) 0.0454(10) 0.0541(11) -0.0070(8) 0.0121(10) -0.0207(10)
N1 0.0181(18) 0.0108(17) 0.0152(17) -0.0044(13) 0.0000(14) -0.0028(14)
N2 0.0216(19) 0.0144(17) 0.0134(17) -0.0003(13) -0.0015(14) -0.0077(15)
N3 0.0211(19) 0.0114(16) 0.0154(17) -0.0020(13) -0.0007(14) -0.0068(14)
N4 0.0207(18) 0.0090(15) 0.0129(16) -0.0054(12) 0.0043(14) -0.0055(13)
N5 0.0202(16) 0.0139(16) 0.0121(15) -0.0025(12) -0.0039(12) -0.0065(13)
N6 0.0199(18) 0.0108(16) 0.0143(17) -0.0049(13) -0.0005(14) -0.0058(14)
N7 0.0168(16) 0.0189(17) 0.0142(15) -0.0039(13) -0.0033(12) -0.0062(13)
N8 0.0185(18) 0.0086(15) 0.0145(16) -0.0041(12) 0.0038(13) -0.0080(13)
O6 0.0312(18) 0.0225(16) 0.0213(16) -0.0113(12) -0.0041(13) -0.0086(14)
O8 0.0269(17) 0.0181(15) 0.0229(16) 0.0043(12) -0.0034(13) -0.0070(13)
O1 0.042(2) 0.0187(15) 0.0093(14) -0.0028(11) 0.0028(13) -0.0123(14)
C47 0.023(2) 0.0116(16) 0.0152(18) -0.0032(13) 0.0013(15) -0.0091(15)
O3 0.0284(19) 0.033(2) 0.048(2) -0.0307(19) -0.0085(17) 0.0047(15)
O9 0.0210(15) 0.0180(14) 0.0244(15) 0.0080(11) -0.0025(12) -0.0091(11)
O7 0.0333(18) 0.0176(15) 0.0128(14) -0.0021(11) 0.0027(13) -0.0091(13)
C3 0.024(2) 0.015(2) 0.0124(19) -0.0002(15) -0.0012(16) -0.0106(17)
C1 0.041(4) 0.041(3) 0.041(3) -0.016(3) 0.015(3) -0.019(3)
C21 0.020(2) 0.0103(18) 0.0141(19) -0.0048(14) -0.0026(15) 0.0002(15)
C14 0.020(2) 0.0089(17) 0.0113(18) -0.0032(13) -0.0018(15) -0.0050(15)
C31 0.0162(19) 0.0092(17) 0.0096(16) -0.0034(13) 0.0004(14) -0.0041(14)
O4 0.044(2) 0.0158(15) 0.0192(16) 0.0026(12) -0.0037(15) -0.0134(15)
O5 0.0263(17) 0.0179(15) 0.0354(19) -0.0171(14) 0.0036(14) -0.0043(13)
C35 0.019(2) 0.0098(18) 0.0139(19) -0.0027(14) -0.0002(15) -0.0072(15)
C4 0.023(2) 0.018(2) 0.0120(19) -0.0005(15) -0.0039(17) -0.0099(18)
C32 0.0159(18) 0.0126(17) 0.0136(17) -0.0013(13) -0.0005(14) -0.0047(14)
O10 0.045(2) 0.0303(19) 0.040(2) 0.0042(15) -0.0048(17) -0.0267(17)
C36 0.0167(19) 0.0084(17) 0.0117(18) -0.0031(14) -0.0009(15) -0.0036(14)
C53 0.023(2) 0.0115(17) 0.0148(18) -0.0050(14) 0.0032(15) -0.0067(15)
C27 0.017(2) 0.0109(18) 0.0133(19) -0.0043(14) 0.0016(15) -0.0056(15)
C34 0.0184(19) 0.0098(17) 0.0112(17) -0.0031(13) -0.0011(14) -0.0055(14)
C15 0.0169(19) 0.0116(18) 0.0132(18) -0.0019(14) -0.0001(15) -0.0060(15)
C26 0.021(2) 0.0108(18) 0.0143(19) -0.0002(14) -0.0025(16) -0.0086(15)
C8 0.0173(19) 0.0093(18) 0.0127(18) -0.0031(14) 0.0007(15) -0.0056(15)
C45 0.020(2) 0.0134(19) 0.0151(19) -0.0049(15) -0.0025(16) -0.0027(16)
C38 0.0158(19) 0.0116(18) 0.0118(18) -0.0040(13) 0.0006(15) -0.0045(15)
C25 0.027(2) 0.015(2) 0.017(2) -0.0022(15) -0.0016(18) -0.0124(18)
C5 0.0170(19) 0.0074(17) 0.0121(18) -0.0015(13) -0.0010(15) -0.0048(14)
C20 0.020(2) 0.0097(18) 0.0140(19) -0.0032(14) -0.0006(16) -0.0045(15)
C24 0.023(2) 0.0124(19) 0.0126(19) -0.0039(15) -0.0043(16) -0.0016(16)
O2 0.0294(18) 0.0209(16) 0.0231(16) -0.0110(13) -0.0075(13) -0.0049(13)
C7 0.027(2) 0.015(2) 0.018(2) -0.0016(16) -0.0030(18) -0.0135(18)
C6 0.023(2) 0.015(2) 0.0140(19) -0.0018(15) -0.0046(17) -0.0076(17)
C13 0.024(2) 0.0094(17) 0.0144(18) -0.0013(13) -0.0002(15) -0.0083(15)
C23 0.019(2) 0.0087(18) 0.018(2) -0.0030(15) -0.0032(16) -0.0037(15)
C33 0.0188(19) 0.0136(18) 0.0175(19) -0.0038(14) -0.0031(15) -0.0055(15)
C37 0.022(2) 0.016(2) 0.026(2) -0.0080(17) 0.0093(19) -0.0092(18)
C9 0.019(2) 0.0094(17) 0.0120(17) -0.0016(13) -0.0013(15) -0.0053(15)
C12 0.0163(18) 0.021(2) 0.0159(19) -0.0070(15) -0.0008(14) -0.0076(15)
C44 0.023(2) 0.0110(19) 0.015(2) -0.0040(15) -0.0008(17) -0.0040(16)
C17 0.0191(19) 0.022(2) 0.0188(19) -0.0037(15) -0.0047(15) -0.0027(16)
C28 0.023(2) 0.016(2) 0.017(2) -0.0033(16) 0.0005(17) -0.0133(17)
C22 0.024(2) 0.014(2) 0.0138(19) -0.0041(15) -0.0040(16) -0.0052(16)
C19 0.023(2) 0.018(2) 0.027(2) -0.0107(18) 0.0091(19) -0.0080(18)
C42 0.0166(19) 0.0102(18) 0.0131(18) -0.0042(14) 0.0006(15) -0.0067(15)
C46 0.020(2) 0.0109(18) 0.016(2) -0.0034(15) -0.0035(16) -0.0032(15)
C43 0.019(2) 0.0125(19) 0.018(2) -0.0040(15) -0.0037(16) -0.0068(16)
C39 0.0178(18) 0.0176(18) 0.0168(18) -0.0013(14) -0.0046(14) -0.0050(15)
C10 0.0163(18) 0.0141(18) 0.0149(18) -0.0031(14) -0.0003(14) -0.0041(14)
C16 0.021(2) 0.040(3) 0.025(2) 0.000(2) -0.0018(19) -0.010(2)
C29 0.020(2) 0.017(2) 0.015(2) 0.0002(15) -0.0044(17) -0.0068(17)
C48 0.030(2) 0.021(2) 0.031(2) 0.0110(17) -0.0017(19) -0.0105(18)
C40 0.015(2) 0.034(3) 0.026(2) -0.0029(19) -0.0015(18) -0.0088(19)
C49 0.024(2) 0.0138(18) 0.0157(18) -0.0065(14) 0.0049(15) -0.0098(16)
C54 0.046(4) 0.052(4) 0.076(5) -0.056(4) -0.019(3) 0.015(3)
C50 0.036(3) 0.025(2) 0.052(3) -0.028(2) 0.010(2) -0.011(2)
C18 0.034(3) 0.040(3) 0.025(2) -0.013(2) -0.011(2) 0.001(2)
C41 0.0199(19) 0.022(2) 0.0168(18) -0.0011(15) -0.0027(15) -0.0047(15)
C51 0.067(4) 0.017(2) 0.027(2) 0.0069(18) -0.009(2) -0.014(2)
C52 0.037(3) 0.0140(18) 0.0158(19) -0.0036(14) 0.0007(17) -0.0113(17)
C2 0.036(3) 0.051(4) 0.033(3) -0.017(3) 0.009(3) -0.014(3)

loop_
_atom_type_symbol
_atom_type_description
_atom_type_scat_dispersion_real
_atom_type_scat_dispersion_imag
_atom_type_scat_source
C C 0.0033 0.0016 'International Tables Vol C Tables 4.2.6.8 and 6.1.1.4'
N N 0.0061 0.0033 'International Tables Vol C Tables 4.2.6.8 and 6.1.1.4'
O O 0.0106 0.0060 'International Tables Vol C Tables 4.2.6.8 and 6.1.1.4'
Cl Cl 0.1484 0.1585 'International Tables Vol C Tables 4.2.6.8 and 6.1.1.4'
Mn Mn 0.3368 0.7283 'International Tables Vol C Tables 4.2.6.8 and 6.1.1.4'
H H 0.0000 0.0000 'International Tables Vol C Tables 4.2.6.8 and 6.1.1.4'

loop_
_geom_angle_atom_site_label_1
_geom_angle_atom_site_label_2
_geom_angle_atom_site_label_3
_geom_angle
_geom_angle_site_symmetry_1
_geom_angle_site_symmetry_3
_geom_angle_publ_flag
N2 Mn N6 85.31(14) 1_546 1_545 ?
N2 Mn N3 179.55(19) 1_546 . ?
N6 Mn N3 94.94(14) 1_545 . ?
N2 Mn N1 95.14(14) 1_546 1_556 ?
N6 Mn N1 179.14(17) 1_545 1_556 ?
N3 Mn N1 84.61(14) . 1_556 ?
N2 Mn Cl1 89.59(11) 1_546 . ?
N6 Mn Cl1 89.39(10) 1_545 . ?
N3 Mn Cl1 90.04(11) . . ?
N1 Mn Cl1 91.34(10) 1_556 . ?
N2 Mn Cl2 90.18(11) 1_546 . ?
N6 Mn Cl2 90.36(10) 1_545 . ?
N3 Mn Cl2 90.19(11) . . ?
N1 Mn Cl2 88.91(10) 1_556 . ?
Cl1 Mn Cl2 179.68(5) . . ?
C23 N1 C22 117.5(4) . . ?
C23 N1 Mn 122.9(3) . 1_554 ?
C22 N1 Mn 119.4(3) . 1_554 ?
C7 N2 C3 117.0(4) . . ?
C7 N2 Mn 119.8(3) . 1_564 ?
C3 N2 Mn 121.2(3) . 1_564 ?
C25 N3 C29 117.0(4) . . ?
C25 N3 Mn 120.3(3) . . ?
C29 N3 Mn 120.7(3) . . ?
C36 N4 C35 112.5(3) . . ?
C36 N4 C37 107.9(3) . . ?
C35 N4 C37 107.6(4) . . ?
C33 N5 C32 111.1(3) . . ?
C33 N5 C39 113.6(3) . . ?
C32 N5 C39 115.5(3) . . ?
C44 N6 C45 117.4(4) . . ?
C44 N6 Mn 121.4(3) . 1_565 ?
C45 N6 Mn 121.1(3) . 1_565 ?
C10 N7 C12 110.7(3) . . ?
C10 N7 C17 111.6(3) . . ?
C12 N7 C17 114.8(3) . . ?
C19 N8 C8 108.6(3) . . ?
C19 N8 C14 108.2(4) . . ?
C8 N8 C14 111.9(3) . . ?
O8 C47 O9 123.7(4) . . ?
O8 C47 C34 124.8(4) . . ?
O9 C47 C34 111.4(4) . . ?
C53 O3 C54 113.2(4) . . ?
C47 O9 C48 114.8(3) . . ?
N2 C3 C4 123.6(4) . . ?
Cl7 C1 Cl3 112.5(4) . . ?
Cl7 C1 Cl6 112.0(4) . . ?
Cl3 C1 Cl6 107.1(4) . . ?
C22 C21 C20 119.4(4) . . ?
N8 C14 C20 109.9(3) . . ?
N8 C14 C13 112.0(3) . . ?
C20 C14 C13 110.1(3) . . ?
C38 C31 C49 108.0(3) . . ?
C38 C31 C32 106.1(3) . . ?
C49 C31 C32 113.7(4) . . ?
C38 C31 C36 106.0(3) . . ?
C49 C31 C36 106.1(3) . . ?
C32 C31 C36 116.4(3) . . ?
C52 O4 C51 113.9(4) . . ?
C49 O5 C50 114.8(4) . . ?
N4 C35 C42 109.5(3) . . ?
N4 C35 C34 114.2(4) . . ?
C42 C35 C34 110.6(3) . . ?
C3 C4 C5 118.4(4) . . ?
N5 C32 C31 111.1(3) . . ?
N4 C36 C27 110.9(3) . . ?
N4 C36 C31 111.7(3) . . ?
C27 C36 C31 110.6(3) . . ?
O2 C53 O3 123.7(4) . . ?
O2 C53 C9 123.0(4) . . ?
O3 C53 C9 113.3(4) . . ?
C28 C27 C26 118.0(4) . . ?
C28 C27 C36 123.3(4) . . ?
C26 C27 C36 118.6(4) . . ?
C38 C34 C47 106.7(3) . . ?
C38 C34 C33 104.0(3) . . ?
C47 C34 C33 113.6(3) . . ?
C38 C34 C35 108.6(3) . . ?
C47 C34 C35 108.2(3) . . ?
C33 C34 C35 115.4(3) . . ?
O1 C15 C13 124.9(4) . . ?
O1 C15 C9 124.2(4) . . ?
C13 C15 C9 110.5(3) . . ?
C25 C26 C27 118.4(4) . . ?
N8 C8 C5 110.0(3) . . ?
N8 C8 C9 114.3(3) . . ?
C5 C8 C9 109.9(4) . . ?
N6 C45 C46 123.1(4) . . ?
O7 C38 C31 125.4(4) . . ?
O7 C38 C34 123.7(4) . . ?
C31 C38 C34 110.8(3) . . ?
N3 C25 C26 124.2(4) . . ?
C6 C5 C4 118.1(4) . . ?
C6 C5 C8 119.8(4) . . ?
C4 C5 C8 122.1(4) . . ?
C21 C20 C24 117.5(4) . . ?
C21 C20 C14 122.1(4) . . ?
C24 C20 C14 120.3(4) . . ?
C23 C24 C20 119.6(4) . . ?
N2 C7 C6 123.7(4) . . ?
C5 C6 C7 119.1(4) . . ?
C15 C13 C52 109.9(4) . . ?
C15 C13 C12 105.2(4) . . ?
C52 C13 C12 108.0(4) . . ?
C15 C13 C14 106.9(3) . . ?
C52 C13 C14 109.0(4) . . ?
C12 C13 C14 117.6(3) . . ?
N1 C23 C24 123.0(4) . . ?
N5 C33 C34 109.4(3) . . ?
C15 C9 C53 108.5(4) . . ?
C15 C9 C10 104.8(4) . . ?
C53 C9 C10 113.2(4) . . ?
C15 C9 C8 108.2(4) . . ?
C53 C9 C8 106.6(4) . . ?
C10 C9 C8 115.3(4) . . ?
N7 C12 C13 111.3(3) . . ?
N6 C44 C43 123.2(4) . . ?
N7 C17 C18 110.7(4) . . ?
N7 C17 C16 114.0(4) . . ?
C18 C17 C16 111.0(4) . . ?
C27 C28 C29 119.7(4) . . ?
N1 C22 C21 122.9(4) . . ?
C43 C42 C46 118.0(4) . . ?
C43 C42 C35 120.0(4) . . ?
C46 C42 C35 122.0(4) . . ?
C45 C46 C42 119.0(4) . . ?
C42 C43 C44 119.1(4) . . ?
N5 C39 C41 110.1(3) . . ?
N5 C39 C40 114.9(4) . . ?
C41 C39 C40 110.6(4) . . ?
N7 C10 C9 110.9(4) . . ?
N3 C29 C28 122.6(4) . . ?
O6 C49 O5 124.6(4) . . ?
O6 C49 C31 123.2(4) . . ?
O5 C49 C31 112.2(4) . . ?
O10 C52 O4 124.1(4) . . ?
O10 C52 C13 124.1(5) . . ?
O4 C52 C13 111.8(4) . . ?
Cl4 C2 Cl8 111.4(4) . . ?
Cl4 C2 Cl5 111.6(4) . . ?
Cl8 C2 Cl5 107.9(4) . . ?

loop_
_geom_bond_atom_site_label_1
_geom_bond_atom_site_label_2
_geom_bond_distance
_geom_bond_site_symmetry_2
_geom_bond_publ_flag
Mn N2 2.305(4) 1_546 ?
Mn N6 2.319(4) 1_545 ?
Mn N3 2.320(4) . ?
Mn N1 2.320(4) 1_556 ?
Mn Cl1 2.4677(16) . ?
Mn Cl2 2.4829(17) . ?
Cl3 C1 1.759(8) . ?
Cl4 C2 1.729(7) . ?
Cl5 C2 1.768(7) . ?
Cl6 C1 1.763(7) . ?
Cl7 C1 1.721(7) . ?
Cl8 C2 1.758(7) . ?
N1 C23 1.342(6) . ?
N1 C22 1.349(6) . ?
N2 C7 1.339(6) . ?
N2 C3 1.343(6) . ?
N3 C25 1.340(6) . ?
N3 C29 1.346(6) . ?
N4 C36 1.472(5) . ?
N4 C35 1.478(6) . ?
N4 C37 1.487(6) . ?
N5 C33 1.452(5) . ?
N5 C32 1.463(5) . ?
N5 C39 1.471(5) . ?
N6 C44 1.339(6) . ?
N6 C45 1.345(6) . ?
N7 C10 1.445(5) . ?
N7 C12 1.463(6) . ?
N7 C17 1.484(5) . ?
N8 C19 1.466(6) . ?
N8 C8 1.476(5) . ?
N8 C14 1.476(5) . ?
O6 C49 1.197(6) . ?
O8 C47 1.191(6) . ?
O1 C15 1.216(5) . ?
C47 O9 1.338(5) . ?
C47 C34 1.535(6) . ?
O3 C53 1.324(6) . ?
O3 C54 1.469(6) . ?
O9 C48 1.448(5) . ?
O7 C38 1.202(5) . ?
C3 C4 1.390(6) . ?
C21 C22 1.391(6) . ?
C21 C20 1.393(6) . ?
C14 C20 1.513(6) . ?
C14 C13 1.569(6) . ?
C31 C38 1.522(6) . ?
C31 C49 1.537(6) . ?
C31 C32 1.554(6) . ?
C31 C36 1.575(6) . ?
O4 C52 1.350(6) . ?
O4 C51 1.444(6) . ?
O5 C49 1.330(6) . ?
O5 C50 1.446(6) . ?
C35 C42 1.518(6) . ?
C35 C34 1.570(6) . ?
C4 C5 1.405(6) . ?
O10 C52 1.198(6) . ?
C36 C27 1.522(6) . ?
C53 O2 1.200(6) . ?
C53 C9 1.525(6) . ?
C27 C28 1.383(6) . ?
C27 C26 1.396(6) . ?
C34 C38 1.527(6) . ?
C34 C33 1.544(6) . ?
C15 C13 1.509(6) . ?
C15 C9 1.521(6) . ?
C26 C25 1.385(6) . ?
C8 C5 1.513(6) . ?
C8 C9 1.558(6) . ?
C45 C46 1.388(6) . ?
C5 C6 1.385(6) . ?
C20 C24 1.396(6) . ?
C24 C23 1.389(6) . ?
C7 C6 1.387(6) . ?
C13 C52 1.526(6) . ?
C13 C12 1.554(6) . ?
C9 C10 1.549(6) . ?
C44 C43 1.392(6) . ?
C17 C18 1.520(6) . ?
C17 C16 1.523(7) . ?
C28 C29 1.394(6) . ?
C42 C43 1.387(6) . ?
C42 C46 1.395(6) . ?
C39 C41 1.525(6) . ?
C39 C40 1.526(7) . ?
